data_7111482
loop_
_publ_author_name
'Baker, Robert J.'
'Jones, Cameron'
'Murphy, Damien M.'

_publ_section_title
;
 Evidence for the first oxidative insertion of a transition metal into a
 digallane(4): synthesis, structural characterisation and EPR studies of
 [Cp2ZrIII{Ga[N(Ar)C(H)]2}2][Li(THF)4], Ar = C6H3Pri2-2,6
;
_journal_issue 10
_journal_name_full 'Chemical Communications'
_journal_page_first 1339
_journal_page_last 1341
_journal_paper_doi 10.1039/b417720g
_journal_year 2005
_chemical_formula_sum 'C85 H121 Ga2 Li N4 O4 Zr'
_chemical_formula_weight 1500.46
_chemical_name_systematic
;
?
;
_space_group_IT_number 14
_symmetry_cell_setting monoclinic
_symmetry_space_group_name_Hall '-P 2ybc'
_symmetry_space_group_name_H-M 'P 1 21/c 1'
_atom_sites_solution_hydrogens geom
_atom_sites_solution_primary direct
_atom_sites_solution_secondary difmap
_audit_creation_method SHELXL-97
_cell_angle_alpha 90.00
_cell_angle_beta 105.13(3)
_cell_angle_gamma 90.00
_cell_formula_units_Z 4
_cell_length_a 15.171(3)
_cell_length_b 21.373(4)
_cell_length_c 26.866(5)
_cell_measurement_temperature 150(2)
_cell_volume 8409(3)
_computing_structure_refinement 'SHELXL-97 (Sheldrick, 1997)'
_computing_structure_solution 'SHELXS-97 (Sheldrick, 1990)'
_diffrn_ambient_temperature 150(2)
_diffrn_measured_fraction_theta_full 0.989
_diffrn_measured_fraction_theta_max 0.989
_diffrn_measurement_device_type 'Nonius Kappa CCD'
_diffrn_radiation_monochromator graphite
_diffrn_radiation_source 'fine-focus sealed tube'
_diffrn_radiation_type MoK\a
_diffrn_radiation_wavelength 0.71073
_diffrn_reflns_av_R_equivalents 0.0579
_diffrn_reflns_av_sigmaI/netI 0.0590
_diffrn_reflns_limit_h_max 18
_diffrn_reflns_limit_h_min -18
_diffrn_reflns_limit_k_max 26
_diffrn_reflns_limit_k_min -26
_diffrn_reflns_limit_l_max 33
_diffrn_reflns_limit_l_min -33
_diffrn_reflns_number 55600
_diffrn_reflns_theta_full 26.01
_diffrn_reflns_theta_max 26.01
_diffrn_reflns_theta_min 2.94
_exptl_absorpt_coefficient_mu 0.805
_exptl_absorpt_correction_T_max 0.876
_exptl_absorpt_correction_T_min 0.737
_exptl_absorpt_correction_type multi-scan
_exptl_absorpt_process_details 'Sortav (Blessing, 1995)'
_exptl_crystal_colour green
_exptl_crystal_density_diffrn 1.185
_exptl_crystal_density_method 'not measured'
_exptl_crystal_description block
_exptl_crystal_F_000 3184
_exptl_crystal_size_max 0.35
_exptl_crystal_size_mid 0.30
_exptl_crystal_size_min 0.20
_refine_diff_density_max 0.993
_refine_diff_density_min -0.596
_refine_diff_density_rms 0.081
_refine_ls_extinction_coef 0.00000(14)
_refine_ls_extinction_expression Fc^*^=kFc[1+0.001xFc^2^\l^3^/sin(2\q)]^-1/4^
_refine_ls_extinction_method SHELXL
_refine_ls_goodness_of_fit_ref 1.033
_refine_ls_hydrogen_treatment mixed
_refine_ls_matrix_type full
_refine_ls_number_parameters 967
_refine_ls_number_reflns 16371
_refine_ls_number_restraints 125
_refine_ls_restrained_S_all 1.057
_refine_ls_R_factor_all 0.0818
_refine_ls_R_factor_gt 0.0556
_refine_ls_shift/su_max 0.005
_refine_ls_shift/su_mean 0.000
_refine_ls_structure_factor_coef Fsqd
_refine_ls_weighting_details 'calc w=1/[\s^2^(Fo^2^)+(0.0620P)^2^+13.3909P] where P=(Fo^2^+2Fc^2^)/3'
_refine_ls_weighting_scheme calc
_refine_ls_wR_factor_gt 0.1326
_refine_ls_wR_factor_ref 0.1462
_reflns_number_gt 12291
_reflns_number_total 16371
_reflns_threshold_expression >2sigma(I)
_cod_data_source_file b417720gsup1.cif
_cod_data_source_block compound_4
_cod_original_sg_symbol_H-M P2(1)/c
_cod_database_code 7111482

loop_
_symmetry_equiv_pos_as_xyz
'x, y, z'
'-x, y+1/2, -z+1/2'
'-x, -y, -z'
'x, -y-1/2, z-1/2'

loop_
_atom_site_label
_atom_site_type_symbol
_atom_site_fract_x
_atom_site_fract_y
_atom_site_fract_z
_atom_site_U_iso_or_equiv
_atom_site_adp_type
_atom_site_occupancy
_atom_site_symmetry_multiplicity
_atom_site_calc_flag
_atom_site_refinement_flags
_atom_site_disorder_assembly
_atom_site_disorder_group
Zr1 Zr 0.16595(2) 0.592434(16) 0.094125(13) 0.02709(11) Uani 1 1 d . . .
Ga1 Ga 0.11405(3) 0.658450(18) 0.169272(15) 0.02809(12) Uani 1 1 d . . .
Ga2 Ga 0.33491(3) 0.645548(18) 0.128729(16) 0.02912(12) Uani 1 1 d . . .
O1 O -0.0410(2) 0.77730(16) 0.36230(13) 0.0607(9) Uani 1 1 d . . .
O2 O -0.2280(3) 0.79832(18) 0.28052(17) 0.0905(14) Uani 1 1 d DU . .
O3 O -0.2179(3) 0.7760(2) 0.39687(18) 0.0997(15) Uani 1 1 d DU . .
O4 O -0.1867(3) 0.66376(18) 0.33399(16) 0.0796(12) Uani 1 1 d D . .
N1 N 0.0484(3) 0.63413(16) 0.21901(13) 0.0416(8) Uani 1 1 d . . .
N2 N 0.1045(2) 0.74181(14) 0.19404(13) 0.0350(7) Uani 1 1 d . . .
N3 N 0.4102(2) 0.70340(14) 0.10254(13) 0.0332(7) Uani 1 1 d . . .
N4 N 0.4429(2) 0.63231(15) 0.18454(14) 0.0384(8) Uani 1 1 d . . .
C1 C 0.0336(3) 0.6859(2) 0.24738(18) 0.0542(13) Uani 1 1 d . . .
H1 H 0.0053 0.6820 0.2749 0.065 Uiso 1 1 calc R . .
C2 C 0.0614(3) 0.7413(2) 0.23387(18) 0.0506(12) Uani 1 1 d . . .
H2 H 0.0521 0.7788 0.2508 0.061 Uiso 1 1 calc R . .
C3 C 0.0093(3) 0.5755(2) 0.22720(17) 0.0456(11) Uani 1 1 d . . .
C4 C 0.0461(4) 0.5412(2) 0.27238(19) 0.0568(13) Uani 1 1 d . . .
C5 C 0.0054(4) 0.4836(2) 0.2795(2) 0.0677(15) Uani 1 1 d . . .
H5 H 0.0293 0.4603 0.3101 0.081 Uiso 1 1 calc R . .
C6 C -0.0677(4) 0.4610(3) 0.2429(2) 0.0720(17) Uani 1 1 d . . .
H6 H -0.0942 0.4222 0.2482 0.086 Uiso 1 1 calc R . .
C7 C -0.1030(4) 0.4942(2) 0.1984(2) 0.0644(15) Uani 1 1 d . . .
H7 H -0.1536 0.4776 0.1733 0.077 Uiso 1 1 calc R . .
C8 C -0.0665(3) 0.5521(2) 0.18909(18) 0.0487(11) Uani 1 1 d . . .
C9 C 0.1299(4) 0.5628(3) 0.31297(19) 0.0695(16) Uani 1 1 d . . .
H9 H 0.1491 0.6039 0.3014 0.083 Uiso 1 1 calc R . .
C10 C 0.1116(6) 0.5729(4) 0.3656(3) 0.105(2) Uani 1 1 d U . .
H10A H 0.0586 0.6005 0.3619 0.158 Uiso 1 1 calc R . .
H10B H 0.1652 0.5922 0.3891 0.158 Uiso 1 1 calc R . .
H10C H 0.0992 0.5326 0.3797 0.158 Uiso 1 1 calc R . .
C11 C 0.2094(5) 0.5172(3) 0.3181(3) 0.098(2) Uani 1 1 d . . .
H11A H 0.1920 0.4761 0.3287 0.148 Uiso 1 1 calc R . .
H11B H 0.2628 0.5328 0.3440 0.148 Uiso 1 1 calc R . .
H11C H 0.2241 0.5134 0.2848 0.148 Uiso 1 1 calc R . .
C12 C -0.1082(3) 0.5882(2) 0.1401(2) 0.0579(13) Uani 1 1 d . . .
H12 H -0.0570 0.6093 0.1295 0.069 Uiso 1 1 calc R . .
C13 C -0.1719(4) 0.6398(3) 0.1501(3) 0.0764(17) Uani 1 1 d . . .
H13A H -0.2224 0.6208 0.1612 0.115 Uiso 1 1 calc R . .
H13B H -0.1963 0.6638 0.1184 0.115 Uiso 1 1 calc R . .
H13C H -0.1376 0.6679 0.1772 0.115 Uiso 1 1 calc R . .
C14 C -0.1598(4) 0.5475(3) 0.0942(2) 0.0721(16) Uani 1 1 d . . .
H14A H -0.1205 0.5129 0.0894 0.108 Uiso 1 1 calc R . .
H14B H -0.1761 0.5731 0.0629 0.108 Uiso 1 1 calc R . .
H14C H -0.2154 0.5308 0.1013 0.108 Uiso 1 1 calc R . .
C15 C 0.1128(3) 0.80092(17) 0.17072(15) 0.0346(9) Uani 1 1 d . . .
C16 C 0.0360(3) 0.82683(19) 0.13512(18) 0.0447(11) Uani 1 1 d . . .
C17 C 0.0443(3) 0.8855(2) 0.11410(19) 0.0504(12) Uani 1 1 d . . .
H17 H -0.0069 0.9034 0.0901 0.060 Uiso 1 1 calc R . .
C18 C 0.1251(3) 0.91798(19) 0.12741(19) 0.0496(11) Uani 1 1 d . . .
H18 H 0.1294 0.9581 0.1130 0.060 Uiso 1 1 calc R . .
C19 C 0.1997(3) 0.89244(18) 0.16151(18) 0.0444(10) Uani 1 1 d . . .
H19 H 0.2554 0.9151 0.1701 0.053 Uiso 1 1 calc R . .
C20 C 0.1957(3) 0.83383(17) 0.18396(16) 0.0337(9) Uani 1 1 d . . .
C21 C -0.0556(3) 0.7931(2) 0.1215(2) 0.0667(16) Uani 1 1 d . . .
H21 H -0.0443 0.7488 0.1332 0.080 Uiso 1 1 calc R . .
C22 C -0.1216(4) 0.8222(3) 0.1504(3) 0.102(3) Uani 1 1 d . . .
H22A H -0.0926 0.8222 0.1875 0.153 Uiso 1 1 calc R . .
H22B H -0.1779 0.7975 0.1433 0.153 Uiso 1 1 calc R . .
H22C H -0.1361 0.8653 0.1385 0.153 Uiso 1 1 calc R . .
C23 C -0.0991(4) 0.7923(3) 0.0636(3) 0.099(3) Uani 1 1 d . . .
H23A H -0.1207 0.8344 0.0520 0.149 Uiso 1 1 calc R . .
H23B H -0.1509 0.7632 0.0559 0.149 Uiso 1 1 calc R . .
H23C H -0.0539 0.7787 0.0456 0.149 Uiso 1 1 calc R . .
C24 C 0.2772(3) 0.80868(18) 0.22436(16) 0.0396(10) Uani 1 1 d . . .
H24 H 0.2665 0.7631 0.2288 0.048 Uiso 1 1 calc R . .
C25 C 0.2829(4) 0.8411(2) 0.27609(19) 0.0575(13) Uani 1 1 d . . .
H25A H 0.2924 0.8861 0.2727 0.086 Uiso 1 1 calc R . .
H25B H 0.3340 0.8236 0.3026 0.086 Uiso 1 1 calc R . .
H25C H 0.2258 0.8343 0.2860 0.086 Uiso 1 1 calc R . .
C26 C 0.3675(3) 0.8151(2) 0.20962(18) 0.0454(10) Uani 1 1 d . . .
H26A H 0.3653 0.7900 0.1788 0.068 Uiso 1 1 calc R . .
H26B H 0.4176 0.8004 0.2381 0.068 Uiso 1 1 calc R . .
H26C H 0.3776 0.8591 0.2025 0.068 Uiso 1 1 calc R . .
C27 C 0.4987(3) 0.70536(19) 0.13586(18) 0.0420(10) Uani 1 1 d . . .
H27 H 0.5452 0.7309 0.1287 0.050 Uiso 1 1 calc R . .
C28 C 0.5142(3) 0.6697(2) 0.17797(19) 0.0468(11) Uani 1 1 d . . .
H28 H 0.5719 0.6698 0.2026 0.056 Uiso 1 1 calc R . .
C29 C 0.4017(3) 0.71777(18) 0.04955(16) 0.0367(9) Uani 1 1 d . . .
C30 C 0.3570(3) 0.77215(19) 0.02698(17) 0.0410(10) Uani 1 1 d . . .
C31 C 0.3500(3) 0.7843(3) -0.02473(19) 0.0568(12) Uani 1 1 d . . .
H31 H 0.3205 0.8216 -0.0397 0.068 Uiso 1 1 calc R . .
C32 C 0.3846(4) 0.7441(3) -0.0549(2) 0.0684(15) Uani 1 1 d . . .
H32 H 0.3797 0.7536 -0.0900 0.082 Uiso 1 1 calc R . .
C33 C 0.4264(4) 0.6899(3) -0.0331(2) 0.0651(15) Uani 1 1 d . . .
H33 H 0.4489 0.6616 -0.0541 0.078 Uiso 1 1 calc R . .
C34 C 0.4369(3) 0.6752(2) 0.0188(2) 0.0496(11) Uani 1 1 d . . .
C35 C 0.3177(3) 0.81799(19) 0.05899(17) 0.0429(10) Uani 1 1 d . . .
H35 H 0.3010 0.7935 0.0869 0.051 Uiso 1 1 calc R . .
C36 C 0.2310(4) 0.8501(3) 0.0277(2) 0.0683(15) Uani 1 1 d . . .
H36A H 0.2028 0.8733 0.0509 0.102 Uiso 1 1 calc R . .
H36B H 0.1882 0.8185 0.0090 0.102 Uiso 1 1 calc R . .
H36C H 0.2465 0.8791 0.0030 0.102 Uiso 1 1 calc R . .
C37 C 0.3905(4) 0.8650(2) 0.0848(2) 0.0688(15) Uani 1 1 d . . .
H37A H 0.4417 0.8430 0.1080 0.103 Uiso 1 1 calc R . .
H37B H 0.3645 0.8950 0.1046 0.103 Uiso 1 1 calc R . .
H37C H 0.4122 0.8873 0.0584 0.103 Uiso 1 1 calc R . .
C38 C 0.4803(3) 0.6141(2) 0.0405(2) 0.0588(13) Uani 1 1 d . . .
H38 H 0.4859 0.6141 0.0784 0.071 Uiso 1 1 calc R . .
C39 C 0.4196(4) 0.5590(2) 0.0168(3) 0.0734(17) Uani 1 1 d . . .
H39A H 0.3591 0.5642 0.0229 0.110 Uiso 1 1 calc R . .
H39B H 0.4471 0.5200 0.0327 0.110 Uiso 1 1 calc R . .
H39C H 0.4136 0.5577 -0.0204 0.110 Uiso 1 1 calc R . .
C40 C 0.5771(4) 0.6070(3) 0.0328(3) 0.0773(18) Uani 1 1 d . . .
H40A H 0.5732 0.6045 -0.0041 0.116 Uiso 1 1 calc R . .
H40B H 0.6053 0.5687 0.0499 0.116 Uiso 1 1 calc R . .
H40C H 0.6143 0.6432 0.0477 0.116 Uiso 1 1 calc R . .
C41 C 0.4615(3) 0.5875(2) 0.22491(18) 0.0451(11) Uani 1 1 d . . .
C42 C 0.4959(3) 0.5272(2) 0.2166(2) 0.0554(14) Uani 1 1 d . . .
C43 C 0.5133(4) 0.4849(3) 0.2569(3) 0.0751(19) Uani 1 1 d . . .
H43 H 0.5360 0.4446 0.2518 0.090 Uiso 1 1 calc R . .
C44 C 0.4988(4) 0.4990(3) 0.3041(3) 0.080(2) Uani 1 1 d . . .
H44 H 0.5120 0.4690 0.3311 0.096 Uiso 1 1 calc R . .
C45 C 0.4649(4) 0.5573(3) 0.3121(2) 0.0693(16) Uani 1 1 d . . .
H45 H 0.4541 0.5668 0.3446 0.083 Uiso 1 1 calc R . .
C46 C 0.4463(3) 0.6023(2) 0.2730(2) 0.0543(13) Uani 1 1 d . . .
C47 C 0.5126(3) 0.5097(2) 0.1655(3) 0.0673(16) Uani 1 1 d . . .
H47 H 0.4731 0.5370 0.1385 0.081 Uiso 1 1 calc R . .
C48 C 0.4873(4) 0.4407(2) 0.1503(3) 0.084(2) Uani 1 1 d . . .
H48A H 0.5304 0.4127 0.1736 0.125 Uiso 1 1 calc R . .
H48B H 0.4903 0.4335 0.1148 0.125 Uiso 1 1 calc R . .
H48C H 0.4253 0.4321 0.1530 0.125 Uiso 1 1 calc R . .
C49 C 0.6120(4) 0.5217(3) 0.1653(3) 0.094(2) Uani 1 1 d . . .
H49A H 0.6242 0.5668 0.1677 0.141 Uiso 1 1 calc R . .
H49B H 0.6227 0.5056 0.1332 0.141 Uiso 1 1 calc R . .
H49C H 0.6528 0.5005 0.1947 0.141 Uiso 1 1 calc R . .
C50 C 0.4106(3) 0.6666(2) 0.28350(18) 0.0513(12) Uani 1 1 d . . .
H50 H 0.3928 0.6895 0.2499 0.062 Uiso 1 1 calc R . .
C51 C 0.4868(4) 0.7042(3) 0.3199(2) 0.0646(14) Uani 1 1 d . . .
H51A H 0.4628 0.7450 0.3269 0.097 Uiso 1 1 calc R . .
H51B H 0.5370 0.7105 0.3037 0.097 Uiso 1 1 calc R . .
H51C H 0.5091 0.6813 0.3523 0.097 Uiso 1 1 calc R . .
C52 C 0.3264(4) 0.6634(3) 0.3044(2) 0.0665(15) Uani 1 1 d . . .
H52A H 0.2776 0.6407 0.2799 0.100 Uiso 1 1 calc R . .
H52B H 0.3057 0.7059 0.3091 0.100 Uiso 1 1 calc R . .
H52C H 0.3418 0.6415 0.3376 0.100 Uiso 1 1 calc R . .
C53 C 0.2495(3) 0.4917(2) 0.1059(2) 0.0518(12) Uani 1 1 d . . .
H53 H 0.3027 0.4889 0.0936 0.062 Uiso 1 1 calc R . .
C54 C 0.2479(3) 0.50968(18) 0.15585(19) 0.0489(12) Uani 1 1 d . . .
H54 H 0.2987 0.5212 0.1833 0.059 Uiso 1 1 calc R . .
C55 C 0.1545(4) 0.5071(2) 0.1572(2) 0.0572(14) Uani 1 1 d . . .
H55 H 0.1313 0.5161 0.1860 0.069 Uiso 1 1 calc R . .
C56 C 0.1037(3) 0.4888(2) 0.1083(2) 0.0543(13) Uani 1 1 d . . .
H56 H 0.0392 0.4839 0.0981 0.065 Uiso 1 1 calc R . .
C57 C 0.1617(3) 0.4789(2) 0.0772(2) 0.0561(13) Uani 1 1 d . . .
H57 H 0.1443 0.4656 0.0423 0.067 Uiso 1 1 calc R . .
C58 C 0.0352(3) 0.6489(3) 0.0367(2) 0.0610(15) Uani 1 1 d . . .
H58 H -0.0175 0.6559 0.0488 0.073 Uiso 1 1 calc R . .
C59 C 0.0522(4) 0.5971(3) 0.0098(2) 0.0743(18) Uani 1 1 d . . .
H59 H 0.0131 0.5620 0.0001 0.089 Uiso 1 1 calc R . .
C60 C 0.1363(5) 0.6053(3) -0.00043(19) 0.0738(17) Uani 1 1 d . . .
H60 H 0.1649 0.5764 -0.0182 0.089 Uiso 1 1 calc R . .
C61 C 0.1711(4) 0.6608(3) 0.01889(19) 0.0645(16) Uani 1 1 d . . .
H61 H 0.2277 0.6778 0.0166 0.077 Uiso 1 1 calc R . .
C62 C 0.1105(4) 0.6893(2) 0.04280(18) 0.0602(14) Uani 1 1 d . . .
H62 H 0.1184 0.7285 0.0600 0.072 Uiso 1 1 calc R . .
C63 C 0.0293(4) 0.7470(3) 0.4010(2) 0.0724(16) Uani 1 1 d . . .
H63A H 0.0212 0.7010 0.3995 0.087 Uiso 1 1 calc R . .
H63B H 0.0291 0.7618 0.4359 0.087 Uiso 1 1 calc R . .
C64 C 0.1159(4) 0.7653(4) 0.3881(2) 0.0825(19) Uani 1 1 d . . .
H64A H 0.1684 0.7635 0.4190 0.099 Uiso 1 1 calc R . .
H64B H 0.1283 0.7375 0.3612 0.099 Uiso 1 1 calc R . .
C65 C 0.0987(5) 0.8307(4) 0.3687(3) 0.095(2) Uani 1 1 d . . .
H65A H 0.1297 0.8392 0.3412 0.114 Uiso 1 1 calc R . .
H65B H 0.1203 0.8613 0.3970 0.114 Uiso 1 1 calc R . .
C66 C -0.0026(6) 0.8340(3) 0.3480(3) 0.098(2) Uani 1 1 d . . .
H66A H -0.0269 0.8707 0.3625 0.118 Uiso 1 1 calc R . .
H66B H -0.0188 0.8382 0.3100 0.118 Uiso 1 1 calc R . .
C67 C -0.2954(6) 0.7770(3) 0.2391(3) 0.062(3) Uani 0.630(8) 1 d PD A 1
H67A H -0.3274 0.7406 0.2490 0.074 Uiso 0.630(8) 1 calc PR A 1
H67B H -0.2694 0.7646 0.2103 0.074 Uiso 0.630(8) 1 calc PR A 1
C67A C -0.221(3) 0.789(2) 0.2301(8) 0.24(2) Uiso 0.370(8) 1 d PD A 2
H67C H -0.2313 0.7448 0.2189 0.288 Uiso 0.370(8) 1 calc PR A 2
H67D H -0.1628 0.8043 0.2248 0.288 Uiso 0.370(8) 1 calc PR A 2
C68 C -0.3603(7) 0.8322(5) 0.2236(5) 0.089(4) Uani 0.630(8) 1 d PDU A 1
H68A H -0.3882 0.8322 0.1859 0.106 Uiso 0.630(8) 1 calc PR A 1
H68B H -0.4097 0.8303 0.2414 0.106 Uiso 0.630(8) 1 calc PR A 1
C68A C -0.3012(15) 0.8307(10) 0.2052(8) 0.093(6) Uiso 0.370(8) 1 d PD A 2
H68C H -0.3475 0.8049 0.1811 0.112 Uiso 0.370(8) 1 calc PR A 2
H68D H -0.2796 0.8626 0.1843 0.112 Uiso 0.370(8) 1 calc PR A 2
C69 C -0.3058(8) 0.8866(5) 0.2387(5) 0.097(4) Uani 0.630(8) 1 d PDU A 1
H69A H -0.3375 0.9163 0.2564 0.117 Uiso 0.630(8) 1 calc PR A 1
H69B H -0.2954 0.9077 0.2079 0.117 Uiso 0.630(8) 1 calc PR A 1
C69A C -0.348(2) 0.8647(16) 0.2413(10) 0.149(13) Uiso 0.370(8) 1 d PD A 2
H69C H -0.3322 0.9097 0.2441 0.179 Uiso 0.370(8) 1 calc PR A 2
H69D H -0.4155 0.8604 0.2294 0.179 Uiso 0.370(8) 1 calc PR A 2
C70 C -0.2187(6) 0.8680(3) 0.2732(4) 0.067(3) Uani 0.630(8) 1 d PD A 1
H70A H -0.2076 0.8903 0.3066 0.081 Uiso 0.630(8) 1 calc PR A 1
H70B H -0.1677 0.8770 0.2576 0.081 Uiso 0.630(8) 1 calc PR A 1
C70A C -0.3115(12) 0.8320(10) 0.2911(8) 0.103(7) Uiso 0.370(8) 1 d PD A 2
H70C H -0.3561 0.8019 0.2984 0.124 Uiso 0.370(8) 1 calc PR A 2
H70D H -0.2930 0.8619 0.3202 0.124 Uiso 0.370(8) 1 calc PR A 2
C71 C -0.2894(9) 0.7390(6) 0.4176(6) 0.093(5) Uani 0.505(11) 1 d PDU A 1
H71A H -0.3298 0.7132 0.3904 0.111 Uiso 0.505(11) 1 calc PR A 1
H71B H -0.2600 0.7122 0.4473 0.111 Uiso 0.505(11) 1 calc PR A 1
C71A C -0.3107(7) 0.8102(6) 0.3795(5) 0.073(4) Uani 0.495(11) 1 d PDU A 2
H71C H -0.3052 0.8493 0.3607 0.088 Uiso 0.495(11) 1 calc PR A 2
H71D H -0.3578 0.7831 0.3573 0.088 Uiso 0.495(11) 1 calc PR A 2
C72 C -0.3358(9) 0.7889(7) 0.4321(6) 0.073(4) Uani 0.505(11) 1 d PU A 1
H72A H -0.3802 0.7752 0.4511 0.088 Uiso 0.505(11) 1 calc PR A 1
H72B H -0.3668 0.8152 0.4023 0.088 Uiso 0.505(11) 1 calc PR A 1
C72A C -0.3324(14) 0.8239(10) 0.4296(7) 0.105(6) Uani 0.495(11) 1 d PU A 2
H72C H -0.3707 0.8620 0.4267 0.126 Uiso 0.495(11) 1 calc PR A 2
H72D H -0.3657 0.7885 0.4400 0.126 Uiso 0.495(11) 1 calc PR A 2
C73 C -0.258(2) 0.8196(14) 0.4651(14) 0.114(11) Uani 0.505(11) 1 d PU A 1
H73A H -0.2358 0.7966 0.4979 0.136 Uiso 0.505(11) 1 calc PR A 1
H73B H -0.2732 0.8629 0.4727 0.136 Uiso 0.505(11) 1 calc PR A 1
C73A C -0.2510(14) 0.8327(8) 0.4646(8) 0.052(4) Uani 0.495(11) 1 d PU A 2
H73C H -0.2538 0.8175 0.4990 0.062 Uiso 0.495(11) 1 calc PR A 2
H73D H -0.2350 0.8777 0.4673 0.062 Uiso 0.495(11) 1 calc PR A 2
C74 C -0.1829(9) 0.8196(6) 0.4338(5) 0.054(3) Uani 0.505(11) 1 d PDU A 1
H74A H -0.1777 0.8611 0.4184 0.065 Uiso 0.505(11) 1 calc PR A 1
H74B H -0.1224 0.8068 0.4556 0.065 Uiso 0.505(11) 1 calc PR A 1
C74A C -0.1797(12) 0.7954(9) 0.4455(5) 0.081(5) Uani 0.495(11) 1 d PDU A 2
H74C H -0.1261 0.8222 0.4462 0.097 Uiso 0.495(11) 1 calc PR A 2
H74D H -0.1589 0.7589 0.4682 0.097 Uiso 0.495(11) 1 calc PR A 2
C75 C -0.2024(8) 0.6277(5) 0.2842(4) 0.047(3) Uani 0.473(11) 1 d PDU A 1
H75A H -0.2345 0.6535 0.2544 0.057 Uiso 0.473(11) 1 calc PR A 1
H75B H -0.1442 0.6123 0.2786 0.057 Uiso 0.473(11) 1 calc PR A 1
C75A C -0.1465(10) 0.6204(6) 0.3120(7) 0.093(4) Uani 0.527(11) 1 d PDU A 2
H75C H -0.0878 0.6079 0.3360 0.111 Uiso 0.527(11) 1 calc PR A 2
H75D H -0.1336 0.6376 0.2804 0.111 Uiso 0.527(11) 1 calc PR A 2
C76 C -0.2609(15) 0.5750(9) 0.2935(7) 0.105(8) Uani 0.473(11) 1 d PD A 1
H76A H -0.2399 0.5353 0.2816 0.126 Uiso 0.473(11) 1 calc PR A 1
H76B H -0.3249 0.5822 0.2737 0.126 Uiso 0.473(11) 1 calc PR A 1
C76A C -0.2060(15) 0.5665(7) 0.2991(9) 0.109(7) Uani 0.527(11) 1 d PD A 2
H76C H -0.1716 0.5270 0.3081 0.131 Uiso 0.527(11) 1 calc PR A 2
H76D H -0.2383 0.5660 0.2619 0.131 Uiso 0.527(11) 1 calc PR A 2
C77 C -0.2557(14) 0.5707(6) 0.3500(8) 0.063(6) Uani 0.473(11) 1 d PD A 1
H77A H -0.2436 0.5273 0.3628 0.075 Uiso 0.473(11) 1 calc PR A 1
H77B H -0.3124 0.5861 0.3575 0.075 Uiso 0.473(11) 1 calc PR A 1
C77A C -0.2719(14) 0.5768(11) 0.3323(10) 0.102(9) Uani 0.527(11) 1 d PD A 2
H77C H -0.3350 0.5676 0.3119 0.123 Uiso 0.527(11) 1 calc PR A 2
H77D H -0.2567 0.5480 0.3622 0.123 Uiso 0.527(11) 1 calc PR A 2
C78 C -0.1755(10) 0.6134(6) 0.3726(5) 0.085(5) Uani 0.473(11) 1 d PD A 1
H78A H -0.1785 0.6300 0.4065 0.102 Uiso 0.473(11) 1 calc PR A 1
H78B H -0.1168 0.5912 0.3766 0.102 Uiso 0.473(11) 1 calc PR A 1
C78A C -0.2661(8) 0.6393(5) 0.3496(5) 0.078(4) Uani 0.527(11) 1 d PD A 2
H78C H -0.2561 0.6414 0.3875 0.093 Uiso 0.527(11) 1 calc PR A 2
H78D H -0.3222 0.6629 0.3329 0.093 Uiso 0.527(11) 1 calc PR A 2
C79 C -0.0775(9) 0.9035(6) -0.0322(5) 0.085(4) Uiso 0.50 1 d P . .
C80 C 0.0026(7) 0.9263(5) -0.0271(4) 0.102(3) Uiso 0.75 1 d P . .
C81 C 0.0324(5) 0.9830(3) -0.0085(3) 0.0875(19) Uiso 1 1 d . . .
C82 C 0.1163(6) 1.0082(4) -0.0032(4) 0.083(2) Uiso 0.75 1 d P . .
C83 C 0.1428(9) 1.0610(7) 0.0151(5) 0.087(4) Uiso 0.50 1 d P . .
C84 C -0.3830(9) 0.6898(6) 0.5516(5) 0.091(4) Uiso 0.50 1 d PD . .
C85 C -0.3780(6) 0.6332(4) 0.5270(4) 0.055(2) Uiso 0.50 1 d PD . .
C86 C -0.4026(8) 0.6311(6) 0.4753(4) 0.072(3) Uiso 0.50 1 d PD . .
C87 C -0.3908(11) 0.5818(7) 0.4499(7) 0.111(5) Uiso 0.50 1 d PD . .
C88 C -0.368(2) 0.5296(13) 0.4785(10) 0.228(13) Uiso 0.50 1 d PD . .
C89 C -0.3595(16) 0.5309(10) 0.5317(9) 0.168(8) Uiso 0.50 1 d PD . .
C90 C -0.3523(8) 0.5842(6) 0.5593(5) 0.075(3) Uiso 0.50 1 d PD . .
Li1 Li -0.1662(6) 0.7525(4) 0.3412(4) 0.069(3) Uani 1 1 d . A .

loop_
_atom_site_aniso_label
_atom_site_aniso_U_11
_atom_site_aniso_U_22
_atom_site_aniso_U_33
_atom_site_aniso_U_23
_atom_site_aniso_U_13
_atom_site_aniso_U_12
Zr1 0.02364(19) 0.02753(19) 0.0287(2) -0.00212(14) 0.00444(14) -0.00115(14)
Ga1 0.0320(2) 0.0245(2) 0.0290(2) -0.00133(16) 0.01020(17) -0.00438(17)
Ga2 0.0243(2) 0.0250(2) 0.0360(2) -0.00113(17) 0.00417(17) -0.00105(16)
O1 0.066(2) 0.054(2) 0.062(2) -0.0031(17) 0.0159(18) -0.0029(17)
O2 0.094(3) 0.065(2) 0.088(3) -0.026(2) -0.019(2) 0.023(2)
O3 0.058(2) 0.137(4) 0.104(3) -0.075(3) 0.022(2) -0.020(2)
O4 0.100(3) 0.066(2) 0.076(3) -0.017(2) 0.029(2) -0.027(2)
N1 0.055(2) 0.0375(18) 0.039(2) -0.0067(15) 0.0255(17) -0.0148(17)
N2 0.0435(19) 0.0279(16) 0.0381(19) -0.0065(14) 0.0187(15) -0.0075(14)
N3 0.0318(17) 0.0277(16) 0.0418(19) -0.0042(14) 0.0124(14) -0.0039(13)
N4 0.0251(16) 0.0311(17) 0.052(2) 0.0044(15) -0.0031(15) -0.0039(14)
C1 0.078(3) 0.050(3) 0.048(3) -0.021(2) 0.041(3) -0.024(3)
C2 0.072(3) 0.041(2) 0.051(3) -0.019(2) 0.037(2) -0.019(2)
C3 0.061(3) 0.041(2) 0.045(3) -0.008(2) 0.034(2) -0.019(2)
C4 0.083(4) 0.047(3) 0.051(3) -0.008(2) 0.037(3) -0.027(3)
C5 0.103(4) 0.052(3) 0.060(3) 0.003(3) 0.043(3) -0.025(3)
C6 0.095(4) 0.050(3) 0.084(4) -0.015(3) 0.047(4) -0.040(3)
C7 0.068(3) 0.059(3) 0.076(4) -0.018(3) 0.037(3) -0.031(3)
C8 0.051(3) 0.049(3) 0.055(3) -0.012(2) 0.030(2) -0.020(2)
C9 0.110(5) 0.061(3) 0.039(3) 0.002(2) 0.021(3) -0.033(3)
C10 0.145(5) 0.115(5) 0.062(4) -0.002(3) 0.039(4) -0.039(4)
C11 0.110(5) 0.074(4) 0.091(5) 0.022(4) -0.009(4) -0.023(4)
C12 0.047(3) 0.068(3) 0.061(3) -0.008(3) 0.020(2) -0.025(2)
C13 0.075(4) 0.058(3) 0.099(5) -0.013(3) 0.029(3) -0.014(3)
C14 0.048(3) 0.094(4) 0.072(4) -0.020(3) 0.012(3) -0.005(3)
C15 0.044(2) 0.0251(19) 0.039(2) -0.0087(16) 0.0175(18) -0.0018(17)
C16 0.043(2) 0.032(2) 0.060(3) -0.013(2) 0.013(2) 0.0020(19)
C17 0.056(3) 0.034(2) 0.059(3) -0.003(2) 0.011(2) 0.015(2)
C18 0.064(3) 0.026(2) 0.065(3) 0.003(2) 0.027(3) 0.007(2)
C19 0.051(3) 0.028(2) 0.059(3) -0.005(2) 0.024(2) -0.0035(19)
C20 0.040(2) 0.0234(18) 0.042(2) -0.0066(16) 0.0177(18) -0.0019(16)
C21 0.042(3) 0.041(3) 0.109(5) -0.012(3) 0.004(3) 0.004(2)
C22 0.051(3) 0.076(4) 0.185(8) -0.028(5) 0.040(4) -0.005(3)
C23 0.076(4) 0.064(4) 0.124(6) -0.020(4) -0.034(4) 0.006(3)
C24 0.047(2) 0.027(2) 0.044(2) -0.0062(18) 0.0118(19) -0.0066(18)
C25 0.062(3) 0.065(3) 0.047(3) -0.012(2) 0.017(2) -0.004(3)
C26 0.043(2) 0.038(2) 0.055(3) -0.006(2) 0.011(2) -0.0046(19)
C27 0.027(2) 0.038(2) 0.058(3) -0.002(2) 0.0066(19) -0.0099(18)
C28 0.029(2) 0.039(2) 0.064(3) -0.003(2) -0.003(2) -0.0066(18)
C29 0.035(2) 0.036(2) 0.042(2) -0.0069(18) 0.0155(18) -0.0112(18)
C30 0.043(2) 0.040(2) 0.044(2) -0.0016(19) 0.018(2) -0.0041(19)
C31 0.060(3) 0.068(3) 0.048(3) 0.007(2) 0.023(2) 0.002(3)
C32 0.073(4) 0.092(4) 0.047(3) 0.000(3) 0.027(3) 0.006(3)
C33 0.061(3) 0.083(4) 0.062(3) -0.024(3) 0.035(3) -0.007(3)
C34 0.042(2) 0.051(3) 0.063(3) -0.012(2) 0.025(2) -0.006(2)
C35 0.058(3) 0.033(2) 0.041(2) 0.0038(19) 0.018(2) 0.003(2)
C36 0.089(4) 0.062(3) 0.051(3) 0.008(3) 0.014(3) 0.026(3)
C37 0.094(4) 0.054(3) 0.064(3) -0.013(3) 0.031(3) -0.020(3)
C38 0.052(3) 0.049(3) 0.086(4) -0.018(3) 0.037(3) 0.002(2)
C39 0.065(3) 0.055(3) 0.112(5) -0.025(3) 0.045(3) -0.004(3)
C40 0.049(3) 0.069(4) 0.125(5) -0.022(4) 0.042(3) 0.003(3)
C41 0.028(2) 0.039(2) 0.055(3) 0.011(2) -0.0132(19) -0.0071(18)
C42 0.028(2) 0.039(2) 0.087(4) 0.012(3) -0.007(2) -0.0014(19)
C43 0.053(3) 0.045(3) 0.106(5) 0.026(3) -0.017(3) 0.003(2)
C44 0.059(3) 0.056(4) 0.101(5) 0.042(4) -0.023(3) -0.010(3)
C45 0.068(3) 0.063(3) 0.057(3) 0.027(3) -0.021(3) -0.011(3)
C46 0.043(3) 0.044(3) 0.059(3) 0.016(2) -0.018(2) -0.010(2)
C47 0.049(3) 0.038(3) 0.107(5) 0.005(3) 0.007(3) 0.013(2)
C48 0.053(3) 0.044(3) 0.142(6) -0.006(3) 0.006(3) 0.014(3)
C49 0.061(4) 0.057(4) 0.167(7) 0.000(4) 0.037(4) 0.000(3)
C50 0.052(3) 0.050(3) 0.041(3) 0.009(2) -0.007(2) -0.011(2)
C51 0.062(3) 0.067(3) 0.056(3) -0.002(3) 0.002(3) -0.019(3)
C52 0.060(3) 0.072(4) 0.061(3) 0.012(3) 0.005(3) -0.012(3)
C53 0.039(2) 0.038(2) 0.079(4) 0.000(2) 0.017(2) 0.011(2)
C54 0.045(3) 0.026(2) 0.066(3) 0.008(2) -0.004(2) -0.0028(19)
C55 0.084(4) 0.029(2) 0.070(3) 0.021(2) 0.040(3) 0.013(2)
C56 0.036(2) 0.033(2) 0.089(4) 0.007(2) 0.008(3) -0.0069(19)
C57 0.055(3) 0.034(2) 0.074(3) -0.017(2) 0.007(3) 0.003(2)
C58 0.039(3) 0.088(4) 0.050(3) 0.033(3) 0.002(2) 0.013(3)
C59 0.076(4) 0.070(4) 0.052(3) 0.005(3) -0.028(3) -0.027(3)
C60 0.086(4) 0.103(5) 0.028(3) -0.003(3) 0.007(3) 0.017(4)
C61 0.049(3) 0.103(5) 0.035(3) 0.027(3) 0.000(2) -0.017(3)
C62 0.085(4) 0.048(3) 0.035(3) 0.014(2) -0.006(3) -0.001(3)
C63 0.068(4) 0.086(4) 0.059(3) 0.003(3) 0.009(3) -0.007(3)
C64 0.065(4) 0.125(6) 0.058(4) -0.024(4) 0.017(3) -0.013(4)
C65 0.110(6) 0.123(6) 0.058(4) -0.024(4) 0.035(4) -0.052(5)
C66 0.138(7) 0.055(3) 0.130(6) -0.002(4) 0.085(6) 0.003(4)
C67 0.086(6) 0.037(4) 0.049(5) -0.017(3) -0.008(4) -0.017(4)
C68 0.071(5) 0.079(5) 0.096(6) -0.015(5) -0.016(4) 0.008(5)
C69 0.089(6) 0.077(6) 0.109(6) 0.001(5) -0.004(5) -0.007(5)
C70 0.059(5) 0.040(4) 0.089(7) -0.008(4) -0.006(5) -0.002(4)
C71 0.081(7) 0.090(7) 0.107(7) -0.022(5) 0.025(5) -0.008(5)
C71A 0.058(6) 0.094(7) 0.070(6) -0.014(5) 0.018(4) 0.004(5)
C72 0.061(6) 0.068(6) 0.096(7) -0.010(5) 0.032(5) -0.019(5)
C72A 0.102(8) 0.112(8) 0.105(8) 0.014(6) 0.034(6) 0.013(6)
C73 0.118(12) 0.121(13) 0.107(12) -0.012(7) 0.038(7) 0.008(7)
C73A 0.064(7) 0.043(5) 0.058(6) -0.008(4) 0.034(5) -0.011(5)
C74 0.057(5) 0.049(5) 0.058(6) -0.011(5) 0.019(4) -0.011(5)
C74A 0.077(7) 0.093(8) 0.066(7) 0.001(6) 0.009(5) 0.013(6)
C75 0.051(5) 0.049(5) 0.043(5) -0.016(4) 0.015(4) -0.003(4)
C75A 0.083(7) 0.100(7) 0.105(7) -0.007(6) 0.041(6) -0.003(5)
C76 0.137(19) 0.086(13) 0.071(11) -0.029(10) -0.009(14) 0.021(13)
C76A 0.18(2) 0.043(7) 0.116(16) -0.009(8) 0.054(16) 0.004(11)
C77 0.067(11) 0.035(7) 0.084(13) 0.005(7) 0.015(9) 0.007(6)
C77A 0.052(9) 0.13(2) 0.12(2) 0.039(14) 0.015(12) -0.029(10)
C78 0.087(10) 0.093(10) 0.075(9) -0.008(8) 0.022(8) -0.017(8)
C78A 0.084(9) 0.055(7) 0.114(10) 0.019(7) 0.062(8) 0.022(6)
Li1 0.061(5) 0.064(5) 0.075(6) -0.028(5) 0.002(5) 0.005(4)

loop_
_atom_type_symbol
_atom_type_description
_atom_type_scat_dispersion_real
_atom_type_scat_dispersion_imag
_atom_type_scat_source
C C 0.0033 0.0016 'International Tables Vol C Tables 4.2.6.8 and 6.1.1.4'
H H 0.0000 0.0000 'International Tables Vol C Tables 4.2.6.8 and 6.1.1.4'
N N 0.0061 0.0033 'International Tables Vol C Tables 4.2.6.8 and 6.1.1.4'
O O 0.0106 0.0060 'International Tables Vol C Tables 4.2.6.8 and 6.1.1.4'
Ga Ga 0.2307 1.6083 'International Tables Vol C Tables 4.2.6.8 and 6.1.1.4'
Zr Zr -2.9673 0.5597 'International Tables Vol C Tables 4.2.6.8 and 6.1.1.4'
Li Li -0.0003 0.0001 'International Tables Vol C Tables 4.2.6.8 and 6.1.1.4'

loop_
_geom_angle_atom_site_label_1
_geom_angle_atom_site_label_2
_geom_angle_atom_site_label_3
_geom_angle
_geom_angle_site_symmetry_3
C59 Zr1 C57 83.80(19) .
C59 Zr1 C53 111.4(2) .
C57 Zr1 C53 32.44(15) .
C59 Zr1 C56 88.51(18) .
C57 Zr1 C56 32.41(17) .
C53 Zr1 C56 53.56(16) .
C59 Zr1 C60 32.5(2) .
C57 Zr1 C60 86.0(2) .
C53 Zr1 C60 100.2(2) .
C56 Zr1 C60 106.4(2) .
C59 Zr1 C58 32.45(19) .
C57 Zr1 C58 112.66(19) .
C53 Zr1 C58 143.18(19) .
C56 Zr1 C58 104.78(17) .
C60 Zr1 C58 53.7(2) .
C59 Zr1 C62 53.66(18) .
C57 Zr1 C62 136.20(17) .
C53 Zr1 C62 151.01(19) .
C56 Zr1 C62 137.41(17) .
C60 Zr1 C62 53.11(19) .
C58 Zr1 C62 32.73(17) .
C59 Zr1 C61 53.02(18) .
C57 Zr1 C61 115.4(2) .
C53 Zr1 C61 119.1(2) .
C56 Zr1 C61 137.54(19) .
C60 Zr1 C61 31.33(19) .
C58 Zr1 C61 53.52(17) .
C62 Zr1 C61 32.19(18) .
C59 Zr1 C54 137.72(17) .
C57 Zr1 C54 54.22(16) .
C53 Zr1 C54 32.62(16) .
C56 Zr1 C54 54.06(15) .
C60 Zr1 C54 132.77(19) .
C58 Zr1 C54 157.86(16) .
C62 Zr1 C54 168.12(15) .
C61 Zr1 C54 145.55(18) .
C59 Zr1 C55 119.41(19) .
C57 Zr1 C55 53.86(18) .
C53 Zr1 C55 53.83(17) .
C56 Zr1 C55 32.33(17) .
C60 Zr1 C55 137.9(2) .
C58 Zr1 C55 125.67(18) .
C62 Zr1 C55 153.21(18) .
C61 Zr1 C55 169.1(2) .
C54 Zr1 C55 32.88(16) .
C59 Zr1 Ga2 131.66(15) .
C57 Zr1 Ga2 116.62(11) .
C53 Zr1 Ga2 85.08(11) .
C56 Zr1 Ga2 132.86(11) .
C60 Zr1 Ga2 101.87(17) .
C58 Zr1 Ga2 122.35(13) .
C62 Zr1 Ga2 89.70(13) .
C61 Zr1 Ga2 78.98(12) .
C54 Zr1 Ga2 79.05(10) .
C55 Zr1 Ga2 107.12(13) .
C59 Zr1 Ga1 112.91(18) .
C57 Zr1 Ga1 130.04(14) .
C53 Zr1 Ga1 126.13(13) .
C56 Zr1 Ga1 98.77(14) .
C60 Zr1 Ga1 133.49(15) .
C58 Zr1 Ga1 82.57(15) .
C62 Zr1 Ga1 81.98(13) .
C61 Zr1 Ga1 111.60(16) .
C54 Zr1 Ga1 93.65(12) .
C55 Zr1 Ga1 78.13(12) .
Ga2 Zr1 Ga1 87.70(3) .
N2 Ga1 N1 84.87(14) .
N2 Ga1 Zr1 142.64(10) .
N1 Ga1 Zr1 131.99(10) .
N4 Ga2 N3 85.08(14) .
N4 Ga2 Zr1 137.13(10) .
N3 Ga2 Zr1 136.99(10) .
C63 O1 C66 107.3(5) .
C63 O1 Li1 125.7(5) .
C66 O1 Li1 126.5(5) .
C67 O2 C67A 52.9(18) .
C67 O2 C70 107.2(5) .
C67A O2 C70 89.0(19) .
C67 O2 C70A 80.3(9) .
C67A O2 C70A 121.0(14) .
C70 O2 C70A 71.0(9) .
C67 O2 Li1 127.7(5) .
C67A O2 Li1 127.3(12) .
C70 O2 Li1 124.7(5) .
C70A O2 Li1 108.8(9) .
C74A O3 C74 25.5(8) .
C74A O3 C71A 105.9(9) .
C74 O3 C71A 92.7(8) .
C74A O3 C71 88.5(11) .
C74 O3 C71 105.2(8) .
C71A O3 C71 71.6(7) .
C74A O3 Li1 132.2(9) .
C74 O3 Li1 125.6(7) .
C71A O3 Li1 114.3(6) .
C71 O3 Li1 127.4(6) .
C75A O4 C78A 112.6(8) .
C75A O4 C78 79.7(9) .
C78A O4 C78 59.5(7) .
C75A O4 C75 40.0(7) .
C78A O4 C75 96.9(7) .
C78 O4 C75 102.3(7) .
C75A O4 Li1 130.6(7) .
C78A O4 Li1 116.4(6) .
C78 O4 Li1 131.6(7) .
C75 O4 Li1 125.2(6) .
C1 N1 C3 118.7(3) .
C1 N1 Ga1 110.5(3) .
C3 N1 Ga1 130.7(3) .
C2 N2 C15 117.2(3) .
C2 N2 Ga1 110.6(3) .
C15 N2 Ga1 130.1(3) .
C27 N3 C29 116.8(3) .
C27 N3 Ga2 110.1(3) .
C29 N3 Ga2 126.2(2) .
C28 N4 C41 118.5(3) .
C28 N4 Ga2 110.3(3) .
C41 N4 Ga2 130.7(2) .
C2 C1 N1 116.6(4) .
C1 C2 N2 117.3(4) .
C4 C3 C8 120.4(4) .
C4 C3 N1 120.3(4) .
C8 C3 N1 119.3(4) .
C3 C4 C5 118.8(5) .
C3 C4 C9 122.2(4) .
C5 C4 C9 118.9(5) .
C6 C5 C4 120.9(5) .
C5 C6 C7 120.2(5) .
C6 C7 C8 121.9(5) .
C7 C8 C3 117.7(5) .
C7 C8 C12 120.6(4) .
C3 C8 C12 121.7(4) .
C4 C9 C10 112.8(5) .
C4 C9 C11 111.4(5) .
C10 C9 C11 109.7(6) .
C8 C12 C13 110.6(5) .
C8 C12 C14 114.6(4) .
C13 C12 C14 109.5(4) .
C20 C15 C16 120.1(4) .
C20 C15 N2 120.5(4) .
C16 C15 N2 119.4(4) .
C17 C16 C15 118.7(4) .
C17 C16 C21 120.1(4) .
C15 C16 C21 121.1(4) .
C18 C17 C16 121.2(4) .
C19 C18 C17 119.9(4) .
C18 C19 C20 121.7(4) .
C19 C20 C15 118.4(4) .
C19 C20 C24 120.6(4) .
C15 C20 C24 120.9(3) .
C16 C21 C23 112.2(5) .
C16 C21 C22 111.0(4) .
C23 C21 C22 110.5(5) .
C20 C24 C26 113.7(4) .
C20 C24 C25 109.3(3) .
C26 C24 C25 110.6(4) .
C28 C27 N3 116.8(4) .
C27 C28 N4 117.7(4) .
C30 C29 C34 119.4(4) .
C30 C29 N3 121.2(4) .
C34 C29 N3 119.4(4) .
C31 C30 C29 119.3(4) .
C31 C30 C35 120.3(4) .
C29 C30 C35 120.4(4) .
C32 C31 C30 122.0(5) .
C33 C32 C31 118.7(5) .
C32 C33 C34 122.2(5) .
C33 C34 C29 118.3(5) .
C33 C34 C38 120.4(4) .
C29 C34 C38 121.3(4) .
C37 C35 C30 109.7(4) .
C37 C35 C36 111.9(4) .
C30 C35 C36 112.7(4) .
C34 C38 C39 110.5(4) .
C34 C38 C40 111.6(4) .
C39 C38 C40 111.1(4) .
C46 C41 N4 120.1(4) .
C46 C41 C42 120.1(4) .
N4 C41 C42 119.8(5) .
C43 C42 C41 118.0(6) .
C43 C42 C47 120.6(5) .
C41 C42 C47 121.4(4) .
C44 C43 C42 122.3(6) .
C43 C44 C45 119.7(5) .
C44 C45 C46 120.8(6) .
C45 C46 C41 119.1(5) .
C45 C46 C50 119.4(5) .
C41 C46 C50 121.6(4) .
C42 C47 C49 111.2(5) .
C42 C47 C48 112.7(5) .
C49 C47 C48 109.6(5) .
C52 C50 C46 113.5(4) .
C52 C50 C51 110.7(4) .
C46 C50 C51 110.2(4) .
C57 C53 C54 109.4(4) .
C57 C53 Zr1 73.4(2) .
C54 C53 Zr1 75.4(2) .
C53 C54 C55 106.2(4) .
C53 C54 Zr1 72.0(2) .
C55 C54 Zr1 73.8(2) .
C56 C55 C54 107.1(5) .
C56 C55 Zr1 71.8(3) .
C54 C55 Zr1 73.3(2) .
C57 C56 C55 109.3(4) .
C57 C56 Zr1 73.4(3) .
C55 C56 Zr1 75.8(2) .
C56 C57 C53 107.9(5) .
C56 C57 Zr1 74.2(2) .
C53 C57 Zr1 74.1(3) .
C59 C58 C62 107.1(5) .
C59 C58 Zr1 73.0(3) .
C62 C58 Zr1 74.5(3) .
C58 C59 C60 108.1(5) .
C58 C59 Zr1 74.5(3) .
C60 C59 Zr1 74.2(3) .
C61 C60 C59 108.8(6) .
C61 C60 Zr1 75.8(3) .
C59 C60 Zr1 73.3(3) .
C60 C61 C62 108.9(5) .
C60 C61 Zr1 72.9(3) .
C62 C61 Zr1 73.7(3) .
C61 C62 C58 107.1(5) .
C61 C62 Zr1 74.1(3) .
C58 C62 Zr1 72.7(3) .
O1 C63 C64 104.2(5) .
C65 C64 C63 104.0(6) .
C64 C65 C66 104.1(5) .
O1 C66 C65 108.1(6) .
O2 C67 C68 104.8(6) .
O2 C67A C68A 95.2(17) .
C69 C68 C67 105.6(8) .
C67A C68A C69A 116.9(19) .
C68 C69 C70 108.7(8) .
C70A C69A C68A 102.7(19) .
C69 C70 O2 104.6(7) .
C69A C70A O2 100.7(16) .
C72 C71 O3 99.3(10) .
C72A C71A O3 102.6(10) .
C71 C72 C73 97.3(17) .
C73A C72A C71A 106.0(15) .
C72 C73 C74 105(2) .
C72A C73A C74A 106.9(16) .
O3 C74 C73 100.9(14) .
O3 C74A C73A 108.8(14) .
C76 C75 O4 101.6(10) .
O4 C75A C76A 109.3(11) .
C75 C76 C77 109.8(14) .
C75A C76A C77A 102.1(14) .
C76 C77 C78 101.1(15) .
C78A C77A C76A 109.6(14) .
O4 C78 C77 103.0(10) .
C77A C78A O4 103.1(10) .
C80 C79 C83 119.0(13) 3_575
C79 C80 C81 127.0(11) .
C80 C81 C82 127.9(8) .
C80 C81 C81 113.2(9) 3_575
C82 C81 C81 118.9(9) 3_575
C83 C82 C81 126.5(10) .
C82 C83 C79 115.5(12) 3_575
C86 C85 C90 126.4(10) .
C86 C85 C84 119.2(10) .
C90 C85 C84 114.4(11) .
C87 C86 C85 122.4(13) .
C86 C87 C88 115(2) .
C87 C88 C89 120(3) .
C90 C89 C88 123(2) .
C89 C90 C85 109.5(15) .
O1 Li1 O2 109.8(6) .
O1 Li1 O4 115.2(5) .
O2 Li1 O4 112.8(5) .
O1 Li1 O3 105.8(4) .
O2 Li1 O3 108.6(5) .
O4 Li1 O3 104.3(6) .

loop_
_geom_bond_atom_site_label_1
_geom_bond_atom_site_label_2
_geom_bond_distance
_geom_bond_site_symmetry_2
Zr1 C59 2.465(5) .
Zr1 C57 2.467(4) .
Zr1 C53 2.476(4) .
Zr1 C56 2.476(4) .
Zr1 C60 2.477(5) .
Zr1 C58 2.484(4) .
Zr1 C62 2.507(5) .
Zr1 C61 2.512(5) .
Zr1 C54 2.519(4) .
Zr1 C55 2.527(4) .
Zr1 Ga2 2.7349(8) .
Zr1 Ga1 2.7417(7) .
Ga1 N2 1.921(3) .
Ga1 N1 1.935(3) .
Ga2 N4 1.931(3) .
Ga2 N3 1.937(3) .
O1 C63 1.435(6) .
O1 C66 1.440(7) .
O1 Li1 1.910(10) .
O2 C67 1.379(7) .
O2 C67A 1.400(19) .
O2 C70 1.514(8) .
O2 C70A 1.547(15) .
O2 Li1 1.922(11) .
O3 C74A 1.348(13) .
O3 C74 1.363(10) .
O3 C71A 1.546(10) .
O3 C71 1.558(12) .
O3 Li1 1.929(11) .
O4 C75A 1.329(12) .
O4 C78A 1.471(10) .
O4 C78 1.474(12) .
O4 C75 1.506(9) .
O4 Li1 1.924(10) .
N1 C1 1.393(5) .
N1 C3 1.428(5) .
N2 C2 1.391(5) .
N2 C15 1.430(5) .
N3 C27 1.406(5) .
N3 C29 1.429(5) .
N4 C28 1.393(5) .
N4 C41 1.419(5) .
C1 C2 1.340(6) .
C3 C4 1.403(7) .
C3 C8 1.416(6) .
C4 C5 1.411(6) .
C4 C9 1.515(7) .
C5 C6 1.363(8) .
C6 C7 1.373(8) .
C7 C8 1.405(6) .
C8 C12 1.514(7) .
C9 C10 1.527(8) .
C9 C11 1.528(9) .
C12 C13 1.536(7) .
C12 C14 1.544(7) .
C15 C20 1.404(5) .
C15 C16 1.413(6) .
C16 C17 1.395(6) .
C16 C21 1.522(6) .
C17 C18 1.372(7) .
C18 C19 1.369(6) .
C19 C20 1.398(6) .
C20 C24 1.515(6) .
C21 C23 1.523(9) .
C21 C22 1.549(8) .
C24 C26 1.529(6) .
C24 C25 1.535(6) .
C27 C28 1.333(6) .
C29 C30 1.401(6) .
C29 C34 1.424(6) .
C30 C31 1.390(6) .
C30 C35 1.525(6) .
C31 C32 1.375(7) .
C32 C33 1.375(8) .
C33 C34 1.397(7) .
C34 C38 1.511(7) .
C35 C37 1.520(7) .
C35 C36 1.526(7) .
C38 C39 1.527(7) .
C38 C40 1.543(7) .
C41 C46 1.407(7) .
C41 C42 1.429(6) .
C42 C43 1.383(8) .
C42 C47 1.506(8) .
C43 C44 1.376(9) .
C44 C45 1.386(9) .
C45 C46 1.398(6) .
C46 C50 1.529(7) .
C47 C49 1.531(7) .
C47 C48 1.553(7) .
C50 C52 1.525(7) .
C50 C51 1.533(6) .
C53 C57 1.381(6) .
C53 C54 1.404(7) .
C54 C55 1.428(7) .
C55 C56 1.394(7) .
C56 C57 1.379(7) .
C58 C59 1.383(8) .
C58 C62 1.406(7) .
C59 C60 1.385(8) .
C60 C61 1.348(8) .
C61 C62 1.391(8) .
C63 C64 1.497(8) .
C64 C65 1.492(9) .
C65 C66 1.492(10) .
C67 C68 1.524(11) .
C67A C68A 1.515(19) .
C68 C69 1.423(13) .
C68A C69A 1.531(19) .
C69 C70 1.458(11) .
C69A C70A 1.484(18) .
C71 C72 1.388(18) .
C71A C72A 1.50(2) .
C72 C73 1.44(3) .
C72A C73A 1.36(3) .
C73 C74 1.58(3) .
C73A C74A 1.54(3) .
C75 C76 1.495(17) .
C75A C76A 1.449(16) .
C76 C77 1.501(17) .
C76A C77A 1.520(17) .
C77 C78 1.515(17) .
C77A C78A 1.41(2) .
C79 C80 1.282(15) .
C79 C83 1.417(18) 3_575
C80 C81 1.344(12) .
C81 C82 1.355(10) .
C81 C81 1.393(13) 3_575
C82 C83 1.255(15) .
C83 C79 1.417(18) 3_575
C84 C85 1.389(13) .
C85 C86 1.342(12) .
C85 C90 1.350(12) .
C86 C87 1.292(14) .
C87 C88 1.349(18) .
C88 C89 1.401(18) .
C89 C90 1.350(16) .
